data_4129293
loop_
_publ_author_name
'Shimizu, Hideyuki'
'Cojal Gonz\'alez, Jos\'e D'
'Hasegawa, Masashi'
'Nishinaga, Tohru'
'Haque, Tahmina'
'Takase, Masayoshi'
'Otani, Hiroyuki'
'Rabe, J\"urgen P'
'Iyoda, Masahiko'

_publ_section_title
;
 Synthesis, structures, and photophysical properties of \p-expanded
 oligothiophene 8-mers and their Saturn-like C&#x2086;&#x2080; complexes.
;
_journal_issue 11
_journal_name_full 'Journal of the American Chemical Society'
_journal_page_first 3877
_journal_page_last 3885
_journal_paper_doi 10.1021/jacs.5b00291
_journal_volume 137
_journal_year 2015
_chemical_formula_sum 'C112 H148 S8'
_chemical_formula_weight 1750.78
_chemical_name_common 1
_space_group_IT_number 2
_space_group_name_Hall '-P 1'
_space_group_name_H-M_alt 'P -1'
_symmetry_cell_setting triclinic
_symmetry_space_group_name_H-M 'P -1'
_atom_sites_solution_hydrogens geom
_atom_sites_solution_primary direct
_atom_sites_solution_secondary difmap
_audit_creation_method SHELXL-97
_cell_angle_alpha 111.0510(10)
_cell_angle_beta 103.129(2)
_cell_angle_gamma 103.273(2)
_cell_formula_units_Z 1
_cell_length_a 13.862(3)
_cell_length_b 14.0765(15)
_cell_length_c 15.5813(16)
_cell_measurement_temperature 120(2)
_cell_volume 2596.3(7)
_computing_cell_refinement 'Bruker SAINT'
_computing_data_collection 'Bruker APEX2'
_computing_data_reduction 'Bruker SAINT'
_computing_molecular_graphics 'Bruker SHELXTL'
_computing_publication_material 'Bruker SHELXTL'
_computing_structure_refinement 'SHELXL-97 (Sheldrick, 1997)'
_computing_structure_solution 'SHELXS-97 (Sheldrick, 1990)'
_diffrn_ambient_temperature 120(2)
_diffrn_measured_fraction_theta_full 0.981
_diffrn_measured_fraction_theta_max 0.981
_diffrn_measurement_device_type 'Bruker Apex-II CCD System'
_diffrn_measurement_method '/f and /w scans'
_diffrn_radiation_monochromator graphite
_diffrn_radiation_source 'fine-focus sealed tube'
_diffrn_radiation_type MoK\a
_diffrn_radiation_wavelength 0.71073
_diffrn_reflns_av_R_equivalents 0.0266
_diffrn_reflns_av_sigmaI/netI 0.0696
_diffrn_reflns_limit_h_max 16
_diffrn_reflns_limit_h_min -15
_diffrn_reflns_limit_k_max 15
_diffrn_reflns_limit_k_min -16
_diffrn_reflns_limit_l_max 15
_diffrn_reflns_limit_l_min -18
_diffrn_reflns_number 12419
_diffrn_reflns_theta_full 25.01
_diffrn_reflns_theta_max 25.01
_diffrn_reflns_theta_min 1.49
_exptl_absorpt_coefficient_mu 0.217
_exptl_absorpt_correction_T_max 0.9477
_exptl_absorpt_correction_T_min 0.9377
_exptl_absorpt_correction_type empirical
_exptl_crystal_colour red
_exptl_crystal_density_diffrn 1.120
_exptl_crystal_density_method 'not measured'
_exptl_crystal_description block
_exptl_crystal_F_000 948
_exptl_crystal_size_max 0.30
_exptl_crystal_size_mid 0.30
_exptl_crystal_size_min 0.25
_refine_diff_density_max 0.760
_refine_diff_density_min -0.470
_refine_diff_density_rms 0.094
_refine_ls_extinction_method none
_refine_ls_goodness_of_fit_ref 1.012
_refine_ls_hydrogen_treatment constr
_refine_ls_matrix_type full
_refine_ls_number_parameters 549
_refine_ls_number_reflns 8989
_refine_ls_number_restraints 0
_refine_ls_restrained_S_all 1.012
_refine_ls_R_factor_all 0.1144
_refine_ls_R_factor_gt 0.0747
_refine_ls_shift/su_max 0.003
_refine_ls_shift/su_mean 0.000
_refine_ls_structure_factor_coef Fsqd
_refine_ls_weighting_details 'calc w=1/[\s^2^(Fo^2^)+(0.1209P)^2^+3.3440P] where P=(Fo^2^+2Fc^2^)/3'
_refine_ls_weighting_scheme calc
_refine_ls_wR_factor_gt 0.1987
_refine_ls_wR_factor_ref 0.2343
_reflns_number_gt 5920
_reflns_number_total 8989
_reflns_threshold_expression >2sigma(I)
_cod_data_source_file ja5b00291_si_001.cif
_cod_data_source_block thiom
_cod_depositor_comments
;
The following automatic conversions were performed:

data item '_symmetry_cell_setting' value 'Triclinic' was changed to
'triclinic' in accordance with the
/home/saulius/struct/COD-crude-data/automatic-downloads/DataCite-retrospective/ACS/depositions/lib/dictionaries/cif_core.dic
dictionary named 'cif_core.dic' version 2.4.2 last updated on
2011-04-26.

Automatic conversion script
Id: cif_fix_values 6909 2019-04-08 15:41:33Z antanas 
;
_cod_original_sg_symbol_H-M P-1
_cod_database_code 4129293

loop_
_symmetry_equiv_pos_as_xyz
'x, y, z'
'-x, -y, -z'

loop_
_atom_site_label
_atom_site_type_symbol
_atom_site_fract_x
_atom_site_fract_y
_atom_site_fract_z
_atom_site_U_iso_or_equiv
_atom_site_adp_type
_atom_site_occupancy
_atom_site_symmetry_multiplicity
_atom_site_calc_flag
_atom_site_refinement_flags
S1 S 0.01095(8) 0.01315(9) -0.17298(7) 0.0336(3) Uani 1 1 d .
S2 S 0.24161(9) 0.18165(9) 0.19399(8) 0.0366(3) Uani 1 1 d .
S3 S 0.31081(9) 0.55716(9) 0.46800(8) 0.0391(3) Uani 1 1 d .
C3 C -0.0507(3) -0.0816(3) -0.2940(3) 0.0326(10) Uani 1 1 d .
C4 C -0.0443(3) -0.1815(3) -0.3064(3) 0.0331(10) Uani 1 1 d .
C5 C 0.0119(3) -0.1820(4) -0.2175(3) 0.0349(10) Uani 1 1 d .
C6 C 0.0485(3) -0.0806(4) -0.1394(3) 0.0342(10) Uani 1 1 d .
C7 C 0.1140(4) -0.0460(4) -0.0420(3) 0.0425(11) Uani 1 1 d .
C8 C 0.1740(3) -0.0116(4) 0.0381(3) 0.0366(10) Uani 1 1 d .
C9 C 0.2413(3) 0.0515(3) 0.1375(3) 0.0307(9) Uani 1 1 d .
C10 C 0.3072(3) 0.0261(3) 0.1993(3) 0.0317(9) Uani 1 1 d .
C11 C 0.3609(3) 0.1148(4) 0.2939(3) 0.0347(10) Uani 1 1 d .
C12 C 0.3314(3) 0.2031(3) 0.3024(3) 0.0348(10) Uani 1 1 d .
C13 C 0.3571(4) 0.3028(4) 0.3851(3) 0.0426(11) Uani 1 1 d .
C14 C 0.3683(4) 0.3831(4) 0.4522(3) 0.0400(11) Uani 1 1 d .
C15 C 0.3655(3) 0.4828(3) 0.5181(3) 0.0356(10) Uani 1 1 d .
C16 C 0.3923(4) 0.5271(4) 0.6182(3) 0.0455(12) Uani 1 1 d .
C17 C 0.3722(4) 0.6258(4) 0.6554(3) 0.0435(11) Uani 1 1 d .
C18 C 0.3269(3) 0.6518(3) 0.5824(3) 0.0387(11) Uani 1 1 d .
C19 C 0.2923(3) 0.7411(4) 0.5882(3) 0.0389(11) Uani 1 1 d .
C20 C 0.2615(3) 0.8115(4) 0.5819(3) 0.0426(12) Uani 1 1 d .
C25 C -0.0940(4) -0.2807(4) -0.4031(3) 0.0387(11) Uani 1 1 d .
H3 H -0.1549 -0.2724 -0.4437 0.046 Uiso 1 1 calc R
H4 H -0.1213 -0.3445 -0.3912 0.046 Uiso 1 1 calc R
C26 C -0.0192(3) -0.3022(3) -0.4605(3) 0.0376(10) Uani 1 1 d .
H5 H 0.0094 -0.2380 -0.4716 0.045 Uiso 1 1 calc R
H6 H 0.0408 -0.3127 -0.4211 0.045 Uiso 1 1 calc R
C27 C -0.0728(4) -0.4009(4) -0.5583(3) 0.0436(11) Uani 1 1 d .
H7 H -0.1345 -0.3915 -0.5965 0.052 Uiso 1 1 calc R
H8 H -0.0992 -0.4654 -0.5469 0.052 Uiso 1 1 calc R
C28 C -0.0007(4) -0.4213(4) -0.6180(4) 0.0539(14) Uani 1 1 d .
H9 H 0.0269 -0.3573 -0.6284 0.081 Uiso 1 1 calc R
H10 H -0.0406 -0.4839 -0.6813 0.081 Uiso 1 1 calc R
H11 H 0.0579 -0.4359 -0.5827 0.081 Uiso 1 1 calc R
C29 C 0.0264(4) -0.2816(4) -0.2099(4) 0.0479(12) Uani 1 1 d .
H12 H 0.0913 -0.2595 -0.1544 0.057 Uiso 1 1 calc R
H13 H 0.0361 -0.3273 -0.2703 0.057 Uiso 1 1 calc R
C30 C -0.0677(5) -0.3496(4) -0.1948(4) 0.0619(16) Uani 1 1 d .
H14 H -0.1341 -0.3587 -0.2423 0.074 Uiso 1 1 calc R
H15 H -0.0631 -0.4226 -0.2092 0.074 Uiso 1 1 calc R
C31 C -0.0723(5) -0.3002(6) -0.0928(4) 0.0693(17) Uani 1 1 d .
H16 H -0.0602 -0.2220 -0.0717 0.083 Uiso 1 1 calc R
H17 H -0.1432 -0.3349 -0.0931 0.083 Uiso 1 1 calc R
C32 C 0.0086(6) -0.3150(8) -0.0226(6) 0.107(3) Uani 1 1 d .
H18 H 0.0036 -0.3912 -0.0487 0.161 Uiso 1 1 calc R
H19 H -0.0034 -0.2939 0.0401 0.161 Uiso 1 1 calc R
H20 H 0.0789 -0.2696 -0.0131 0.161 Uiso 1 1 calc R
C33 C 0.3159(4) -0.0854(3) 0.1704(3) 0.0377(10) Uani 1 1 d .
H39 H 0.3906 -0.0781 0.1964 0.045 Uiso 1 1 calc R
H40 H 0.2922 -0.1239 0.0981 0.045 Uiso 1 1 calc R
C34 C 0.2501(4) -0.1526(4) 0.2084(4) 0.0481(12) Uani 1 1 d .
H41 H 0.1775 -0.1510 0.1898 0.058 Uiso 1 1 calc R
H42 H 0.2799 -0.1182 0.2807 0.058 Uiso 1 1 calc R
C35 C 0.2448(5) -0.2706(4) 0.1705(4) 0.0595(14) Uani 1 1 d .
H43 H 0.3174 -0.2729 0.1856 0.071 Uiso 1 1 calc R
H44 H 0.2104 -0.3069 0.0985 0.071 Uiso 1 1 calc R
C36 C 0.1838(6) -0.3324(5) 0.2157(6) 0.093(2) Uani 1 1 d .
H45 H 0.2189 -0.2982 0.2868 0.140 Uiso 1 1 calc R
H46 H 0.1817 -0.4077 0.1887 0.140 Uiso 1 1 calc R
H47 H 0.1117 -0.3310 0.2005 0.140 Uiso 1 1 calc R
C37 C 0.4446(4) 0.1176(4) 0.3769(3) 0.0426(11) Uani 1 1 d .
H48 H 0.4671 0.0542 0.3514 0.051 Uiso 1 1 calc R
H49 H 0.5068 0.1837 0.4012 0.051 Uiso 1 1 calc R
C38 C 0.4097(4) 0.1168(4) 0.4606(3) 0.0420(11) Uani 1 1 d .
H50 H 0.3598 0.0438 0.4407 0.050 Uiso 1 1 calc R
H51 H 0.3716 0.1688 0.4758 0.050 Uiso 1 1 calc R
C39 C 0.5016(4) 0.1467(4) 0.5538(3) 0.0398(11) Uani 1 1 d .
H52 H 0.5432 0.0984 0.5378 0.048 Uiso 1 1 calc R
H53 H 0.5487 0.2220 0.5771 0.048 Uiso 1 1 calc R
C40 C 0.4629(4) 0.1368(4) 0.6338(4) 0.0514(13) Uani 1 1 d .
H54 H 0.4221 0.1849 0.6501 0.077 Uiso 1 1 calc R
H55 H 0.5233 0.1573 0.6919 0.077 Uiso 1 1 calc R
H56 H 0.4181 0.0618 0.6117 0.077 Uiso 1 1 calc R
C41 C 0.4338(4) 0.4702(4) 0.6805(4) 0.0581(14) Uani 1 1 d .
H57 H 0.4009 0.4775 0.7316 0.070 Uiso 1 1 calc R
H58 H 0.4145 0.3921 0.6382 0.070 Uiso 1 1 calc R
C42 C 0.5485(5) 0.5195(5) 0.7264(5) 0.0671(16) Uani 1 1 d .
H59 H 0.5673 0.5977 0.7684 0.081 Uiso 1 1 calc R
H60 H 0.5809 0.5125 0.6751 0.081 Uiso 1 1 calc R
C43 C 0.5933(6) 0.4648(6) 0.7897(5) 0.085(2) Uani 1 1 d .
H61 H 0.5695 0.3859 0.7481 0.102 Uiso 1 1 calc R
H62 H 0.6712 0.4928 0.8108 0.102 Uiso 1 1 calc R
C44 C 0.5626(7) 0.4820(8) 0.8762(6) 0.112(3) Uani 1 1 d .
H63 H 0.5838 0.5599 0.9172 0.167 Uiso 1 1 calc R
H64 H 0.5974 0.4487 0.9135 0.167 Uiso 1 1 calc R
H65 H 0.4860 0.4488 0.8560 0.167 Uiso 1 1 calc R
C45 C 0.3904(5) 0.6916(5) 0.7633(4) 0.0620(15) Uani 1 1 d .
H66 H 0.4170 0.7697 0.7793 0.074 Uiso 1 1 calc R
H67 H 0.4456 0.6762 0.8034 0.074 Uiso 1 1 calc R
C46 C 0.2904(5) 0.6680(6) 0.7918(4) 0.0725(19) Uani 1 1 d .
H68 H 0.2384 0.6920 0.7579 0.087 Uiso 1 1 calc R
H69 H 0.2587 0.5888 0.7683 0.087 Uiso 1 1 calc R
C47 C 0.3109(6) 0.7223(8) 0.8995(5) 0.105(3) Uani 1 1 d .
H70 H 0.3564 0.7989 0.9256 0.127 Uiso 1 1 calc R
H71 H 0.2430 0.7221 0.9100 0.127 Uiso 1 1 calc R
C48 C 0.3611(6) 0.6718(6) 0.9546(5) 0.093(2) Uani 1 1 d .
H72 H 0.3111 0.6009 0.9384 0.140 Uiso 1 1 calc R
H73 H 0.3826 0.7180 1.0248 0.140 Uiso 1 1 calc R
H74 H 0.4232 0.6624 0.9377 0.140 Uiso 1 1 calc R
C21 C 0.2248(3) 0.8947(4) 0.5741(3) 0.0394(11) Uani 1 1 d .
S4 S 0.18558(9) 0.89668(10) 0.46088(8) 0.0442(3) Uani 1 1 d .
C49 C 0.2411(3) 0.9938(4) 0.7503(3) 0.0401(11) Uani 1 1 d .
H77 H 0.2104 0.9237 0.7515 0.048 Uiso 1 1 calc R
H78 H 0.2097 1.0451 0.7856 0.048 Uiso 1 1 calc R
C22 C 0.2122(3) 0.9779(4) 0.6458(3) 0.0377(11) Uani 1 1 d .
C50 C 0.3599(4) 1.0372(5) 0.8035(4) 0.0527(13) Uani 1 1 d .
H79 H 0.3914 1.1062 0.8007 0.063 Uiso 1 1 calc R
H80 H 0.3913 0.9847 0.7702 0.063 Uiso 1 1 calc R
C23 C 0.1711(4) 1.0457(4) 0.6094(3) 0.0424(11) Uani 1 1 d .
C53 C 0.1462(4) 1.1419(4) 0.6706(4) 0.0485(12) Uani 1 1 d .
H81 H 0.0910 1.1541 0.6273 0.058 Uiso 1 1 calc R
H82 H 0.1175 1.1247 0.7180 0.058 Uiso 1 1 calc R
C51 C 0.3863(5) 1.0564(6) 0.9114(4) 0.0719(18) Uani 1 1 d .
H83 H 0.3481 0.9892 0.9138 0.086 Uiso 1 1 calc R
H84 H 0.4627 1.0714 0.9398 0.086 Uiso 1 1 calc R
C52 C 0.3584(6) 1.1476(6) 0.9728(5) 0.095(3) Uani 1 1 d .
H85 H 0.3939 1.2140 0.9690 0.142 Uiso 1 1 calc R
H86 H 0.3812 1.1581 1.0408 0.142 Uiso 1 1 calc R
H87 H 0.2819 1.1305 0.9487 0.142 Uiso 1 1 calc R
C55 C 0.2129(6) 1.3395(5) 0.7885(6) 0.093(2) Uani 1 1 d .
H88 H 0.2757 1.4056 0.8160 0.112 Uiso 1 1 calc R
H89 H 0.1558 1.3495 0.7451 0.112 Uiso 1 1 calc R
C56 C 0.1817(10) 1.3322(8) 0.8656(8) 0.163(5) Uani 1 1 d .
H90 H 0.1162 1.2706 0.8396 0.244 Uiso 1 1 calc R
H91 H 0.1701 1.3991 0.9018 0.244 Uiso 1 1 calc R
H92 H 0.2369 1.3219 0.9095 0.244 Uiso 1 1 calc R
C54 C 0.2396(5) 1.2434(5) 0.7250(5) 0.0703(17) Uani 1 1 d .
H93 H 0.2674 1.2619 0.6777 0.084 Uiso 1 1 calc R
H94 H 0.2955 1.2311 0.7675 0.084 Uiso 1 1 calc R
C2 C -0.0961(3) -0.0445(4) -0.3633(3) 0.0432(12) Uani 1 1 d .
H75 H -0.1195 0.0123 -0.3310 0.052 Uiso 1 1 calc R
C24 C 0.1550(3) 1.0120(4) 0.5100(3) 0.0420(11) Uani 1 1 d .
C1 C -0.1148(4) -0.0599(5) -0.4477(4) 0.0543(14) Uani 1 1 d .
H76 H -0.0987 -0.1209 -0.4836 0.065 Uiso 1 1 calc R

loop_
_atom_site_aniso_label
_atom_site_aniso_U_11
_atom_site_aniso_U_22
_atom_site_aniso_U_33
_atom_site_aniso_U_23
_atom_site_aniso_U_13
_atom_site_aniso_U_12
S1 0.0367(6) 0.0359(6) 0.0255(5) 0.0133(5) 0.0090(5) 0.0093(5)
S2 0.0407(6) 0.0400(6) 0.0361(6) 0.0216(5) 0.0145(5) 0.0167(5)
S3 0.0414(7) 0.0333(6) 0.0349(6) 0.0107(5) 0.0095(5) 0.0095(5)
C3 0.027(2) 0.041(3) 0.026(2) 0.016(2) 0.0083(18) 0.0048(19)
C4 0.029(2) 0.037(2) 0.030(2) 0.0124(19) 0.0128(18) 0.0073(19)
C5 0.036(2) 0.042(3) 0.036(2) 0.021(2) 0.020(2) 0.016(2)
C6 0.033(2) 0.049(3) 0.029(2) 0.023(2) 0.0136(19) 0.016(2)
C7 0.037(3) 0.063(3) 0.037(3) 0.029(2) 0.015(2) 0.019(2)
C8 0.033(2) 0.049(3) 0.032(2) 0.022(2) 0.011(2) 0.014(2)
C9 0.029(2) 0.037(2) 0.027(2) 0.0151(19) 0.0108(18) 0.0076(18)
C10 0.030(2) 0.036(2) 0.025(2) 0.0130(19) 0.0068(18) 0.0096(19)
C11 0.029(2) 0.038(2) 0.033(2) 0.014(2) 0.0086(19) 0.0096(19)
C12 0.031(2) 0.030(2) 0.030(2) 0.0062(19) 0.0061(19) 0.0031(19)
C13 0.042(3) 0.040(3) 0.040(3) 0.016(2) 0.014(2) 0.007(2)
C14 0.039(3) 0.038(3) 0.038(3) 0.014(2) 0.015(2) 0.009(2)
C15 0.033(2) 0.031(2) 0.036(2) 0.011(2) 0.0110(19) 0.0068(19)
C16 0.054(3) 0.048(3) 0.039(3) 0.017(2) 0.018(2) 0.024(2)
C17 0.049(3) 0.041(3) 0.034(3) 0.010(2) 0.013(2) 0.017(2)
C18 0.034(2) 0.027(2) 0.042(3) 0.007(2) 0.011(2) 0.0016(19)
C19 0.035(2) 0.032(2) 0.044(3) 0.013(2) 0.013(2) 0.007(2)
C20 0.032(2) 0.045(3) 0.043(3) 0.020(2) 0.010(2) -0.002(2)
C25 0.038(2) 0.038(3) 0.033(2) 0.012(2) 0.015(2) 0.006(2)
C26 0.040(3) 0.033(2) 0.036(2) 0.011(2) 0.017(2) 0.008(2)
C27 0.047(3) 0.037(3) 0.039(3) 0.012(2) 0.016(2) 0.006(2)
C28 0.062(3) 0.046(3) 0.044(3) 0.008(2) 0.024(3) 0.014(3)
C29 0.058(3) 0.053(3) 0.056(3) 0.033(3) 0.032(3) 0.034(3)
C30 0.088(4) 0.056(3) 0.080(4) 0.046(3) 0.053(4) 0.041(3)
C31 0.077(4) 0.087(5) 0.063(4) 0.047(4) 0.023(3) 0.038(4)
C32 0.085(5) 0.145(8) 0.107(6) 0.076(6) 0.025(5) 0.038(5)
C33 0.042(3) 0.038(3) 0.028(2) 0.011(2) 0.008(2) 0.014(2)
C34 0.061(3) 0.034(3) 0.047(3) 0.014(2) 0.023(3) 0.015(2)
C35 0.062(3) 0.042(3) 0.068(4) 0.016(3) 0.023(3) 0.017(3)
C36 0.112(6) 0.053(4) 0.134(7) 0.048(4) 0.067(5) 0.026(4)
C37 0.036(3) 0.049(3) 0.033(2) 0.011(2) 0.007(2) 0.014(2)
C38 0.041(3) 0.048(3) 0.045(3) 0.026(2) 0.017(2) 0.018(2)
C39 0.037(2) 0.038(3) 0.033(2) 0.013(2) 0.002(2) 0.008(2)
C40 0.045(3) 0.063(3) 0.048(3) 0.032(3) 0.009(2) 0.015(3)
C41 0.058(3) 0.053(3) 0.056(3) 0.015(3) 0.025(3) 0.016(3)
C42 0.070(4) 0.056(4) 0.083(4) 0.031(3) 0.040(3) 0.019(3)
C43 0.095(5) 0.078(5) 0.079(5) 0.038(4) 0.013(4) 0.036(4)
C44 0.119(7) 0.161(9) 0.094(6) 0.083(6) 0.035(5) 0.073(6)
C45 0.064(4) 0.053(3) 0.060(4) 0.014(3) 0.016(3) 0.027(3)
C46 0.057(4) 0.103(5) 0.042(3) 0.009(3) 0.020(3) 0.034(3)
C47 0.096(5) 0.188(9) 0.050(4) 0.040(5) 0.029(4) 0.096(6)
C48 0.114(6) 0.098(6) 0.083(5) 0.044(4) 0.048(5) 0.041(5)
C21 0.030(2) 0.044(3) 0.041(3) 0.027(2) 0.005(2) -0.001(2)
S4 0.0395(7) 0.0489(7) 0.0342(6) 0.0230(6) 0.0050(5) -0.0030(5)
C49 0.041(3) 0.046(3) 0.037(3) 0.024(2) 0.014(2) 0.013(2)
C22 0.030(2) 0.043(3) 0.039(3) 0.023(2) 0.009(2) 0.005(2)
C50 0.046(3) 0.063(3) 0.045(3) 0.026(3) 0.009(2) 0.014(3)
C23 0.036(2) 0.049(3) 0.046(3) 0.032(2) 0.008(2) 0.008(2)
C53 0.042(3) 0.062(3) 0.057(3) 0.040(3) 0.018(2) 0.022(3)
C51 0.057(4) 0.090(5) 0.044(3) 0.028(3) 0.000(3) 0.001(3)
C52 0.091(5) 0.099(6) 0.056(4) 0.016(4) 0.031(4) -0.009(4)
C55 0.090(5) 0.060(4) 0.135(7) 0.035(4) 0.062(5) 0.026(4)
C56 0.247(14) 0.093(7) 0.168(10) 0.038(7) 0.147(11) 0.048(8)
C54 0.062(4) 0.058(4) 0.096(5) 0.033(4) 0.041(4) 0.014(3)
C2 0.031(2) 0.067(3) 0.034(3) 0.030(2) 0.011(2) 0.007(2)
C24 0.031(2) 0.046(3) 0.042(3) 0.027(2) 0.001(2) -0.001(2)
C1 0.041(3) 0.062(3) 0.048(3) 0.034(3) -0.001(2) -0.006(2)

loop_
_atom_type_symbol
_atom_type_description
_atom_type_scat_dispersion_real
_atom_type_scat_dispersion_imag
_atom_type_scat_source
C C 0.0033 0.0016 'International Tables Vol C Tables 4.2.6.8 and 6.1.1.4'
H H 0.0000 0.0000 'International Tables Vol C Tables 4.2.6.8 and 6.1.1.4'
S S 0.1246 0.1234 'International Tables Vol C Tables 4.2.6.8 and 6.1.1.4'

loop_
_geom_angle_atom_site_label_1
_geom_angle_atom_site_label_2
_geom_angle_atom_site_label_3
_geom_angle
_geom_angle_site_symmetry_1
_geom_angle_site_symmetry_3
C6 S1 C3 91.7(2) . .
C9 S2 C12 91.2(2) . .
C15 S3 C18 91.2(2) . .
C4 C3 C2 131.3(4) . .
C4 C3 S1 111.4(3) . .
C2 C3 S1 117.2(4) . .
C3 C4 C5 113.0(4) . .
C3 C4 C25 123.4(4) . .
C5 C4 C25 123.6(4) . .
C6 C5 C4 111.8(4) . .
C6 C5 C29 124.3(4) . .
C4 C5 C29 123.8(4) . .
C5 C6 C7 129.0(4) . .
C5 C6 S1 112.0(3) . .
C7 C6 S1 118.9(4) . .
C8 C7 C6 175.0(5) . .
C7 C8 C9 167.1(5) . .
C10 C9 C8 130.9(4) . .
C10 C9 S2 112.1(3) . .
C8 C9 S2 117.0(3) . .
C9 C10 C11 112.2(4) . .
C9 C10 C33 122.9(4) . .
C11 C10 C33 124.8(4) . .
C12 C11 C10 112.4(4) . .
C12 C11 C37 121.4(4) . .
C10 C11 C37 126.2(4) . .
C11 C12 C13 130.7(4) . .
C11 C12 S2 111.9(3) . .
C13 C12 S2 117.3(3) . .
C14 C13 C12 173.7(5) . .
C13 C14 C15 167.6(5) . .
C16 C15 C14 130.0(4) . .
C16 C15 S3 112.4(3) . .
C14 C15 S3 117.4(3) . .
C15 C16 C17 112.0(4) . .
C15 C16 C41 122.7(4) . .
C17 C16 C41 125.2(4) . .
C18 C17 C16 112.5(4) . .
C18 C17 C45 123.3(4) . .
C16 C17 C45 124.0(5) . .
C17 C18 C19 130.2(4) . .
C17 C18 S3 111.8(3) . .
C19 C18 S3 118.0(4) . .
C20 C19 C18 172.5(5) . .
C19 C20 C21 179.8(7) . .
C4 C25 C26 114.1(3) . .
C27 C26 C25 112.5(4) . .
C26 C27 C28 113.3(4) . .
C5 C29 C30 113.2(4) . .
C31 C30 C29 113.8(5) . .
C32 C31 C30 110.8(6) . .
C10 C33 C34 112.4(4) . .
C33 C34 C35 114.4(4) . .
C34 C35 C36 112.3(5) . .
C38 C37 C11 114.0(4) . .
C37 C38 C39 113.4(4) . .
C40 C39 C38 111.8(4) . .
C42 C41 C16 109.8(5) . .
C41 C42 C43 111.5(5) . .
C44 C43 C42 114.9(6) . .
C17 C45 C46 114.0(5) . .
C47 C46 C45 113.9(5) . .
C48 C47 C46 114.1(7) . .
C22 C21 C20 128.7(4) . .
C22 C21 S4 112.1(4) . .
C20 C21 S4 119.2(4) . .
C24 S4 C21 91.5(2) . .
C22 C49 C50 113.0(4) . .
C21 C22 C23 112.5(4) . .
C21 C22 C49 122.2(4) . .
C23 C22 C49 125.4(4) . .
C49 C50 C51 111.5(4) . .
C24 C23 C22 111.9(5) . .
C24 C23 C53 123.6(4) . .
C22 C23 C53 124.5(4) . .
C54 C53 C23 113.3(4) . .
C52 C51 C50 113.8(6) . .
C56 C55 C54 117.4(7) . .
C53 C54 C55 112.3(5) . .
C1 C2 C3 142.5(6) . .
C23 C24 C1 128.1(5) . 2_565
C23 C24 S4 112.1(4) . .
C1 C24 S4 119.9(4) 2_565 .
C2 C1 C24 138.3(6) . 2_565

loop_
_geom_bond_atom_site_label_1
_geom_bond_atom_site_label_2
_geom_bond_distance
_geom_bond_site_symmetry_2
S1 C6 1.725(4) .
S1 C3 1.733(4) .
S2 C9 1.722(4) .
S2 C12 1.732(4) .
S3 C15 1.722(5) .
S3 C18 1.726(5) .
C3 C4 1.376(6) .
C3 C2 1.442(6) .
C4 C5 1.430(6) .
C4 C25 1.506(6) .
C5 C6 1.384(6) .
C5 C29 1.502(6) .
C6 C7 1.415(6) .
C7 C8 1.181(6) .
C8 C9 1.425(6) .
C9 C10 1.374(6) .
C10 C11 1.427(6) .
C10 C33 1.511(6) .
C11 C12 1.367(6) .
C11 C37 1.510(6) .
C12 C13 1.421(6) .
C13 C14 1.180(6) .
C14 C15 1.425(6) .
C15 C16 1.375(6) .
C16 C17 1.420(7) .
C16 C41 1.560(7) .
C17 C18 1.380(7) .
C17 C45 1.526(7) .
C18 C19 1.426(7) .
C19 C20 1.191(7) .
C20 C21 1.412(7) .
C25 C26 1.530(6) .
C26 C27 1.515(6) .
C27 C28 1.519(6) .
C29 C30 1.550(7) .
C30 C31 1.513(8) .
C31 C32 1.485(9) .
C33 C34 1.526(6) .
C34 C35 1.528(7) .
C35 C36 1.530(8) .
C37 C38 1.493(6) .
C38 C39 1.544(6) .
C39 C40 1.502(6) .
C41 C42 1.462(8) .
C42 C43 1.561(9) .
C43 C44 1.461(10) .
C45 C46 1.550(8) .
C46 C47 1.498(8) .
C47 C48 1.457(10) .
C21 C22 1.375(7) .
C21 S4 1.736(4) .
S4 C24 1.723(5) .
C49 C22 1.504(6) .
C49 C50 1.526(7) .
C22 C23 1.432(6) .
C50 C51 1.543(7) .
C23 C24 1.393(6) .
C23 C53 1.516(7) .
C53 C54 1.489(7) .
C51 C52 1.491(10) .
C55 C56 1.393(11) .
C55 C54 1.542(9) .
C2 C1 1.208(6) .
C24 C1 1.450(7) 2_565
C1 C24 1.450(7) 2_565

loop_
_geom_torsion_atom_site_label_1
_geom_torsion_atom_site_label_2
_geom_torsion_atom_site_label_3
_geom_torsion_atom_site_label_4
_geom_torsion
_geom_torsion_site_symmetry_4
C6 S1 C3 C4 1.5(3) .
C6 S1 C3 C2 -176.9(3) .
C2 C3 C4 C5 177.6(4) .
S1 C3 C4 C5 -0.6(5) .
C2 C3 C4 C25 -4.1(7) .
S1 C3 C4 C25 177.8(3) .
C3 C4 C5 C6 -1.0(5) .
C25 C4 C5 C6 -179.4(4) .
C3 C4 C5 C29 177.4(4) .
C25 C4 C5 C29 -1.0(6) .
C4 C5 C6 C7 -174.4(4) .
C29 C5 C6 C7 7.2(7) .
C4 C5 C6 S1 2.1(5) .
C29 C5 C6 S1 -176.3(3) .
C3 S1 C6 C5 -2.1(3) .
C3 S1 C6 C7 174.8(4) .
C5 C6 C7 C8 119(6) .
S1 C6 C7 C8 -57(6) .
C6 C7 C8 C9 65(7) .
C7 C8 C9 C10 -178.8(18) .
C7 C8 C9 S2 3(2) .
C12 S2 C9 C10 0.0(3) .
C12 S2 C9 C8 178.9(3) .
C8 C9 C10 C11 179.9(4) .
S2 C9 C10 C11 -1.4(5) .
C8 C9 C10 C33 -3.2(7) .
S2 C9 C10 C33 175.5(3) .
C9 C10 C11 C12 2.4(5) .
C33 C10 C11 C12 -174.3(4) .
C9 C10 C11 C37 -175.3(4) .
C33 C10 C11 C37 7.9(7) .
C10 C11 C12 C13 173.1(4) .
C37 C11 C12 C13 -9.0(7) .
C10 C11 C12 S2 -2.4(5) .
C37 C11 C12 S2 175.4(3) .
C9 S2 C12 C11 1.4(3) .
C9 S2 C12 C13 -174.8(4) .
C11 C12 C13 C14 -121(5) .
S2 C12 C13 C14 54(5) .
C12 C13 C14 C15 -51(6) .
C13 C14 C15 C16 157(2) .
C13 C14 C15 S3 -17(2) .
C18 S3 C15 C16 1.7(4) .
C18 S3 C15 C14 176.6(4) .
C14 C15 C16 C17 -176.7(5) .
S3 C15 C16 C17 -2.6(5) .
C14 C15 C16 C41 0.2(8) .
S3 C15 C16 C41 174.3(4) .
C15 C16 C17 C18 2.4(6) .
C41 C16 C17 C18 -174.5(4) .
C15 C16 C17 C45 177.8(5) .
C41 C16 C17 C45 1.0(8) .
C16 C17 C18 C19 178.1(4) .
C45 C17 C18 C19 2.6(8) .
C16 C17 C18 S3 -1.1(5) .
C45 C17 C18 S3 -176.6(4) .
C15 S3 C18 C17 -0.3(4) .
C15 S3 C18 C19 -179.6(4) .
C17 C18 C19 C20 173(3) .
S3 C18 C19 C20 -8(4) .
C18 C19 C20 C21 26(100) .
C3 C4 C25 C26 95.3(5) .
C5 C4 C25 C26 -86.5(5) .
C4 C25 C26 C27 -178.6(4) .
C25 C26 C27 C28 177.9(4) .
C6 C5 C29 C30 93.4(6) .
C4 C5 C29 C30 -84.8(6) .
C5 C29 C30 C31 -74.5(6) .
C29 C30 C31 C32 -75.4(7) .
C9 C10 C33 C34 -98.7(5) .
C11 C10 C33 C34 77.8(5) .
C10 C33 C34 C35 172.6(4) .
C33 C34 C35 C36 176.4(5) .
C12 C11 C37 C38 72.4(6) .
C10 C11 C37 C38 -110.1(5) .
C11 C37 C38 C39 -166.4(4) .
C37 C38 C39 C40 -175.6(4) .
C15 C16 C41 C42 101.2(6) .
C17 C16 C41 C42 -82.3(6) .
C16 C41 C42 C43 180.0(5) .
C41 C42 C43 C44 -66.8(8) .
C18 C17 C45 C46 79.5(7) .
C16 C17 C45 C46 -95.5(6) .
C17 C45 C46 C47 173.0(6) .
C45 C46 C47 C48 -75.4(10) .
C19 C20 C21 C22 153(100) .
C19 C20 C21 S4 -26(100) .
C22 C21 S4 C24 1.4(3) .
C20 C21 S4 C24 180.0(4) .
C20 C21 C22 C23 -179.0(4) .
S4 C21 C22 C23 -0.6(5) .
C20 C21 C22 C49 1.9(7) .
S4 C21 C22 C49 -179.8(3) .
C50 C49 C22 C21 72.9(6) .
C50 C49 C22 C23 -106.1(5) .
C22 C49 C50 C51 177.9(5) .
C21 C22 C23 C24 -0.8(5) .
C49 C22 C23 C24 178.3(4) .
C21 C22 C23 C53 178.3(4) .
C49 C22 C23 C53 -2.6(7) .
C24 C23 C53 C54 -96.3(6) .
C22 C23 C53 C54 84.6(6) .
C49 C50 C51 C52 -68.7(7) .
C23 C53 C54 C55 -178.7(5) .
C56 C55 C54 C53 64.6(11) .
C4 C3 C2 C1 -29.6(10) .
S1 C3 C2 C1 148.5(6) .
C22 C23 C24 C1 -179.8(4) 2_565
C53 C23 C24 C1 1.0(7) 2_565
C22 C23 C24 S4 1.9(5) .
C53 C23 C24 S4 -177.2(4) .
C21 S4 C24 C23 -1.9(4) .
C21 S4 C24 C1 179.7(4) 2_565
C3 C2 C1 C24 -174.2(5) 2_565
